data_1539792
loop_
_publ_author_name
'Epicier, T.'
'Dubois, J.'
'Esnouf, C.'
'Convert, P.'
'Fantozzi, G.'

_publ_section_title
;
 Neutron powder diffraction studies of transition metal hemicarbides M2
 C1-x - II. In situ high temperature study on W2 C1-x and Mo2 C1-x
;
_journal_name_full 'Acta Metallurgica'
_journal_page_first 1903
_journal_page_last 1921
_journal_volume 36
_journal_year 1988
_chemical_formula_sum 'C W2'
_chemical_name_systematic 'W2 C'
_space_group_IT_number 162
_symmetry_space_group_name_Hall '-P 3 2'
_symmetry_space_group_name_H-M 'P -3 1 m'
_cell_angle_alpha 90
_cell_angle_beta 90
_cell_angle_gamma 120
_cell_formula_units_Z 3
_cell_length_a 5.19
_cell_length_b 5.19
_cell_length_c 4.724
_cell_volume 110.198
_citation_journal_id_ASTM AMETAR
_cod_data_source_file Epicier_AMETAR_1988_774.cif
_cod_data_source_block C1W2
_cod_original_cell_volume 110.1984
_cod_original_formula_sum 'C1 W2'
_cod_database_code 1539792

loop_
_symmetry_equiv_pos_as_xyz
x,y,z
-y,x-y,z
-x+y,-x,z
-y,-x,-z
x,x-y,-z
-x+y,y,-z
-x,-y,-z
y,-x+y,-z
x-y,x,-z
y,x,z
-x,-x+y,z
x-y,-y,z

loop_
_atom_site_label
_atom_site_type_symbol
_atom_site_fract_x
_atom_site_fract_y
_atom_site_fract_z
_atom_site_occupancy
_atom_site_U_iso_or_equiv
C2 C 0 0 0.5 0.03 0.0
C1 C 0 0 0 0.97 0.0
C3 C 0.3333 0.6667 0 0.26 0.0
C4 C 0.3333 0.6667 0.5 0.74 0.0
W1 W 0.333 0 0.25 1 0.0
